data_1569734
loop_
_publ_author_name
'Ramli, Youssef'
'Al Garadi, Wedad'
'El Hafi, Mohamed'
'Lhoussaine, Elghayati'
'Essassi, El Mokhtar'
'Alsubari, Abdulsalam'
'Mague, Joel T.'

_publ_section_title
;
 Diethyl
 2,2&#x2032;-[({2-chloro-5-[(2-ethoxy-2-oxoethyl)(2-methylindolin-1-yl)carbamoyl]phenyl}sulfonyl)azanediyl]diacetate
;
_journal_coeditor_code TK4094
_journal_issue 8
_journal_name_full IUCrData
_journal_paper_doi 10.1107/S2414314623006995
_journal_volume 8
_journal_year 2023
_chemical_absolute_configuration ad
_chemical_formula_iupac 'C28 H34 Cl N3 O9 S'
_chemical_formula_moiety 'C28 H34 Cl N3 O9 S'
_chemical_formula_sum 'C28 H34 Cl N3 O9 S'
_chemical_formula_weight 624.09
_chemical_name_systematic
;Diethyl
2,2'-[({2-chloro-5-[(2-ethoxy-2-oxoethyl)(2-methylindolin-1-yl)carbamoyl]phenyl}sulfonyl)azanediyl]diacetate
;
_space_group_crystal_system monoclinic
_space_group_IT_number 4
_space_group_name_Hall 'P 2yb'
_space_group_name_H-M_alt 'P 1 21 1'
_atom_sites_solution_hydrogens geom
_atom_sites_solution_primary dual
_atom_sites_solution_secondary difmap
_audit_creation_method SHELXL-2018/3
_cell_angle_alpha 90
_cell_angle_beta 107.491(3)
_cell_angle_gamma 90
_cell_formula_units_Z 2
_cell_length_a 10.683(2)
_cell_length_b 11.347(2)
_cell_length_c 13.203(3)
_cell_measurement_reflns_used 8512
_cell_measurement_temperature 150(2)
_cell_measurement_theta_max 26.536
_cell_measurement_theta_min 2.416
_cell_volume 1526.5(5)
_computing_cell_refinement
;
SAINT  (Bruker, 2020)
;
_computing_data_collection
;
APEX3 (Bruker, 2020)
;
_computing_data_reduction
;
SAINT  (Bruker, 2020)
;
_computing_molecular_graphics
;
DIAMOND (Brandenburg & Putz, 2012)
;
_computing_publication_material
;
SHELXTL (Sheldrick, 2008)
;
_computing_structure_refinement
;
<i>SHELXL2018/3</i> (Sheldrick, 2015b)
;
_computing_structure_solution
;
<i>SHELXT2014/5</i> (Sheldrick, 2015a)
;
_diffrn_ambient_temperature 150(2)
_diffrn_measured_fraction_theta_full 0.993
_diffrn_measured_fraction_theta_max 0.992
_diffrn_measurement_device_type 'Bruker SMART APEX CCD Diffractometer'
_diffrn_measurement_method '\f and \w scans'
_diffrn_radiation_type MoK\a
_diffrn_radiation_wavelength 0.71073
_diffrn_reflns_av_R_equivalents 0.0403
_diffrn_reflns_av_unetI/netI 0.0557
_diffrn_reflns_limit_h_max 14
_diffrn_reflns_limit_h_min -14
_diffrn_reflns_limit_k_max 15
_diffrn_reflns_limit_k_min -15
_diffrn_reflns_limit_l_max 17
_diffrn_reflns_limit_l_min -17
_diffrn_reflns_number 26691
_diffrn_reflns_theta_full 28.500
_diffrn_reflns_theta_max 28.723
_diffrn_reflns_theta_min 1.617
_diffrn_source 'fine-focus sealed tube'
_exptl_absorpt_coefficient_mu 0.250
_exptl_absorpt_correction_T_max 0.98
_exptl_absorpt_correction_T_min 0.92
_exptl_absorpt_correction_type numerical
_exptl_absorpt_process_details
;
(<i>SADABS</i>; Krause <i>et al.</i>, 2015)
;
_exptl_crystal_colour colourless
_exptl_crystal_density_diffrn 1.358
_exptl_crystal_density_method 'not measured'
_exptl_crystal_description plate
_exptl_crystal_F_000 656
_exptl_crystal_size_max 0.357
_exptl_crystal_size_mid 0.262
_exptl_crystal_size_min 0.064
_refine_diff_density_max 0.667
_refine_diff_density_min -0.447
_refine_ls_abs_structure_details
;
Flack <i>x</i> determined using 2312 quotients
[(<i>I</i>^+^)-(<i>I</i>^-^)]/[(<i>I</i>^+^)+(<i>I</i>^-^)]
(Parsons <i>et al.</i>, 2013)
;
_refine_ls_abs_structure_Flack 0.07(3)
_refine_ls_extinction_method none
_refine_ls_goodness_of_fit_ref 1.061
_refine_ls_hydrogen_treatment constr
_refine_ls_matrix_type full
_refine_ls_number_parameters 448
_refine_ls_number_reflns 7798
_refine_ls_number_restraints 413
_refine_ls_restrained_S_all 1.220
_refine_ls_R_factor_all 0.0744
_refine_ls_R_factor_gt 0.0560
_refine_ls_shift/su_max 0.000
_refine_ls_shift/su_mean 0.000
_refine_ls_structure_factor_coef Fsqd
_refine_ls_weighting_details 'w=1/[\s^2^(Fo^2^)+(0.0951P)^2^] where P=(Fo^2^+2Fc^2^)/3'
_refine_ls_weighting_scheme calc
_refine_ls_wR_factor_gt 0.1439
_refine_ls_wR_factor_ref 0.1539
_reflns_number_gt 5986
_reflns_number_total 7798
_reflns_threshold_expression 'I > 2\s(I)'
_cod_data_source_file tk4094.cif
_cod_data_source_block I
_cod_original_cell_volume 1526.4(6)
_cod_original_sg_symbol_H-M 'P 21'
_cod_database_code 1569734
_shelx_space_group_comment
;
The symmetry employed for this shelxl refinement is uniquely defined
by the following loop, which should always be used as a source of
symmetry information in preference to the above space-group names.
They are only intended as comments.
;
_shelx_estimated_absorpt_t_min 0.916
_shelx_estimated_absorpt_t_max 0.984

loop_
_space_group_symop_operation_xyz
'x, y, z'
'-x, y+1/2, -z'

loop_
_atom_site_type_symbol
_atom_site_label
_atom_site_fract_x
_atom_site_fract_y
_atom_site_fract_z
_atom_site_U_iso_or_equiv
_atom_site_adp_type
_atom_site_calc_flag
_atom_site_occupancy
_atom_site_disorder_assembly
_atom_site_disorder_group
S S1 0.60808(8) 0.54611(11) 0.44326(6) 0.0246(2) Uani d 1 . .
O O4 0.7476(2) 0.5529(3) 0.47429(18) 0.0310(5) Uani d 1 . .
O O5 0.5355(3) 0.6319(2) 0.4804(2) 0.0342(7) Uani d 1 . .
O O6 0.6174(3) 0.1476(3) 0.3450(3) 0.0420(7) Uani d 1 . .
O O7 0.4485(3) 0.2752(3) 0.3126(2) 0.0370(7) Uani d 1 . .
O O8 0.6303(3) 0.3898(4) 0.6935(3) 0.0494(8) Uani d 1 . .
O O9 0.4203(3) 0.3672(3) 0.6856(2) 0.0401(7) Uani d 1 . .
N N3 0.5647(3) 0.4184(3) 0.4747(3) 0.0278(7) Uani d 1 . .
Cl Cl1 0.2994(7) 0.5368(15) 0.2927(7) 0.0376(19) Uani d 0.542(3) A 1
O O1 0.7150(6) 0.5773(6) 0.0047(4) 0.0422(15) Uani d 0.542(3) A 1
O O2 0.9930(6) 0.7129(5) 0.1760(5) 0.0367(12) Uani d 0.542(3) A 1
O O3 1.0605(7) 0.6851(7) 0.0338(5) 0.0565(15) Uani d 0.542(3) A 1
N N1 0.8695(6) 0.3963(4) 0.2179(4) 0.0314(9) Uani d 0.542(3) A 1
N N2 0.8544(5) 0.4813(6) 0.1379(5) 0.0395(13) Uani d 0.542(3) A 1
C C1 0.9622(11) 0.4182(5) 0.3174(6) 0.0283(10) Uani d 0.542(3) A 1
C C2 1.0092(19) 0.5264(5) 0.3612(9) 0.0316(11) Uani d 0.542(3) A 1
H H2 0.982257 0.597547 0.322925 0.038 Uiso calc 0.542(3) A 1
C C3 1.0976(8) 0.5272(8) 0.4634(6) 0.0342(15) Uani d 0.542(3) A 1
H H3 1.134539 0.598990 0.495918 0.041 Uiso calc 0.542(3) A 1
C C4 1.1314(7) 0.4175(8) 0.5180(6) 0.0369(15) Uani d 0.542(3) A 1
H H4 1.189407 0.417708 0.588456 0.044 Uiso calc 0.542(3) A 1
C C5 1.0830(9) 0.3126(8) 0.4724(7) 0.0425(17) Uani d 0.542(3) A 1
H H5 1.108653 0.240573 0.509459 0.051 Uiso calc 0.542(3) A 1
C C6 0.9974(8) 0.3133(6) 0.3727(6) 0.0314(14) Uani d 0.542(3) A 1
C C7 0.9270(9) 0.2123(6) 0.3051(7) 0.0381(14) Uani d 0.542(3) A 1
H H7A 0.854404 0.182872 0.330333 0.046 Uiso calc 0.542(3) A 1
H H7B 0.988117 0.146556 0.305549 0.046 Uiso calc 0.542(3) A 1
C C8 0.8748(7) 0.2658(6) 0.1947(6) 0.0344(14) Uani d 0.542(3) A 1
H H8 0.941488 0.253357 0.156400 0.041 Uiso calc 0.542(3) A 1
C C9 0.7445(9) 0.2209(8) 0.1255(7) 0.0489(17) Uani d 0.542(3) A 1
H H9A 0.718893 0.264456 0.058359 0.073 Uiso calc 0.542(3) A 1
H H9B 0.677899 0.232090 0.162047 0.073 Uiso calc 0.542(3) A 1
H H9C 0.751849 0.136822 0.111242 0.073 Uiso calc 0.542(3) A 1
C C10 0.9664(7) 0.5244(8) 0.0989(6) 0.0462(19) Uani d 0.542(3) A 1
H H10A 1.046523 0.485052 0.144029 0.055 Uiso calc 0.542(3) A 1
H H10B 0.950032 0.491760 0.026578 0.055 Uiso calc 0.542(3) A 1
C C11 1.0005(8) 0.6456(7) 0.0928(6) 0.0353(15) Uani d 0.542(3) A 1
C C12 1.0536(11) 0.8298(9) 0.1908(8) 0.0491(19) Uani d 0.542(3) A 1
H H12A 0.999331 0.885773 0.138173 0.059 Uiso calc 0.542(3) A 1
H H12B 1.141981 0.826142 0.181313 0.059 Uiso calc 0.542(3) A 1
C C13 1.0631(11) 0.8686(9) 0.2997(9) 0.056(2) Uani d 0.542(3) A 1
H H13A 1.118669 0.938905 0.317384 0.084 Uiso calc 0.542(3) A 1
H H13B 1.101680 0.805386 0.350035 0.084 Uiso calc 0.542(3) A 1
H H13C 0.975245 0.887158 0.304028 0.084 Uiso calc 0.542(3) A 1
C C14 0.7348(5) 0.5262(7) 0.0897(4) 0.0273(13) Uani d 0.542(3) A 1
C C15 0.6294(4) 0.5271(5) 0.1450(3) 0.0241(12) Uani d 0.542(3) A 1
C C16 0.6595(4) 0.5333(6) 0.2548(3) 0.0229(12) Uani d 0.542(3) A 1
H H16 0.748523 0.535298 0.297764 0.028 Uiso calc 0.542(3) A 1
C C17 0.5593(5) 0.5365(6) 0.30187(19) 0.0211(11) Uani d 0.542(3) A 1
C C18 0.4290(5) 0.5335(6) 0.2390(3) 0.0276(13) Uani d 0.542(3) A 1
C C19 0.3989(4) 0.5273(6) 0.1292(3) 0.0313(14) Uani d 0.542(3) A 1
H H19 0.309902 0.525314 0.086237 0.038 Uiso calc 0.542(3) A 1
C C20 0.4991(4) 0.5242(5) 0.08213(19) 0.0301(13) Uani d 0.542(3) A 1
H H20 0.478550 0.519962 0.007036 0.036 Uiso calc 0.542(3) A 1
Cl Cl1A 0.2959(9) 0.5595(18) 0.2923(8) 0.0376(19) Uani d 0.458(3) A 2
O O1A 0.7240(7) 0.6425(7) 0.0167(5) 0.0422(15) Uani d 0.458(3) A 2
O O2A 0.9978(7) 0.6768(6) 0.1420(6) 0.0367(12) Uani d 0.458(3) A 2
O O3A 1.0740(8) 0.6132(8) 0.0093(6) 0.0565(15) Uani d 0.458(3) A 2
N N1A 0.8383(6) 0.4156(5) 0.2036(4) 0.0314(9) Uani d 0.458(3) A 2
N N2A 0.8422(6) 0.5135(6) 0.1379(5) 0.0395(13) Uani d 0.458(3) A 2
C C1A 0.9428(13) 0.4089(5) 0.2993(7) 0.0283(10) Uani d 0.458(3) A 2
C C2A 1.008(2) 0.5001(6) 0.3632(11) 0.0316(11) Uani d 0.458(3) A 2
H H2A 0.992996 0.579694 0.340541 0.038 Uiso calc 0.458(3) A 2
C C3A 1.0957(10) 0.4718(9) 0.4620(7) 0.0342(15) Uani d 0.458(3) A 2
H H3A 1.140601 0.531675 0.509339 0.041 Uiso calc 0.458(3) A 2
C C4A 1.1160(10) 0.3498(9) 0.4900(7) 0.0369(15) Uani d 0.458(3) A 2
H H4A 1.177243 0.329063 0.556131 0.044 Uiso calc 0.458(3) A 2
C C5A 1.0501(10) 0.2627(8) 0.4244(8) 0.0425(17) Uani d 0.458(3) A 2
H H5A 1.062510 0.182548 0.445958 0.051 Uiso calc 0.458(3) A 2
C C6A 0.9667(9) 0.2915(6) 0.3282(7) 0.0314(14) Uani d 0.458(3) A 2
C C7A 0.8798(9) 0.2147(6) 0.2421(8) 0.0381(14) Uani d 0.458(3) A 2
H H7C 0.803112 0.185759 0.262288 0.046 Uiso calc 0.458(3) A 2
H H7D 0.928945 0.146341 0.226989 0.046 Uiso calc 0.458(3) A 2
C C8A 0.8374(8) 0.2972(7) 0.1472(7) 0.0344(14) Uani d 0.458(3) A 2
H H8A 0.905918 0.297988 0.109635 0.041 Uiso calc 0.458(3) A 2
C C9A 0.7047(9) 0.2781(9) 0.0680(8) 0.0489(17) Uani d 0.458(3) A 2
H H9D 0.687923 0.339864 0.013628 0.073 Uiso calc 0.458(3) A 2
H H9E 0.637145 0.281223 0.104319 0.073 Uiso calc 0.458(3) A 2
H H9F 0.702486 0.200856 0.034308 0.073 Uiso calc 0.458(3) A 2
C C10A 0.9400(9) 0.4912(8) 0.0750(7) 0.0462(19) Uani d 0.458(3) A 2
H H10C 0.997541 0.424066 0.106883 0.055 Uiso calc 0.458(3) A 2
H H10D 0.891210 0.470055 0.000840 0.055 Uiso calc 0.458(3) A 2
C C11A 1.0188(8) 0.5934(9) 0.0752(7) 0.0353(15) Uani d 0.458(3) A 2
C C12A 1.0608(11) 0.7912(9) 0.1428(10) 0.0491(19) Uani d 0.458(3) A 2
H H12C 1.021000 0.833033 0.074944 0.059 Uiso calc 0.458(3) A 2
H H12D 1.155707 0.780818 0.152451 0.059 Uiso calc 0.458(3) A 2
C C13A 1.0410(13) 0.8592(10) 0.2321(12) 0.056(2) Uani d 0.458(3) A 2
H H13D 1.073716 0.939632 0.230606 0.084 Uiso calc 0.458(3) A 2
H H13E 1.088938 0.821364 0.299294 0.084 Uiso calc 0.458(3) A 2
H H13F 0.947231 0.861575 0.225608 0.084 Uiso calc 0.458(3) A 2
C C14A 0.7347(6) 0.5776(9) 0.0926(5) 0.0273(13) Uani d 0.458(3) A 2
C C15A 0.6263(5) 0.5714(6) 0.1452(3) 0.0241(12) Uani d 0.458(3) A 2
C C16A 0.6562(5) 0.5654(7) 0.2550(3) 0.0229(12) Uani d 0.458(3) A 2
H H16A 0.745202 0.563497 0.298079 0.028 Uiso calc 0.458(3) A 2
C C17A 0.5559(6) 0.5623(8) 0.3020(2) 0.0211(11) Uani d 0.458(3) A 2
C C18A 0.4257(6) 0.5651(8) 0.2390(4) 0.0276(13) Uani d 0.458(3) A 2
C C19A 0.3958(4) 0.5711(7) 0.1291(3) 0.0313(14) Uani d 0.458(3) A 2
H H19A 0.306771 0.573059 0.086099 0.038 Uiso calc 0.458(3) A 2
C C20A 0.4961(5) 0.5743(7) 0.0822(2) 0.0301(13) Uani d 0.458(3) A 2
H H20A 0.475641 0.578374 0.007135 0.036 Uiso calc 0.458(3) A 2
C C21 0.6376(4) 0.3145(3) 0.4586(3) 0.0301(8) Uani d 1 . .
H H21A 0.659298 0.266133 0.524055 0.036 Uiso calc 1 . .
H H21B 0.721346 0.340976 0.448656 0.036 Uiso calc 1 . .
C C22 0.5672(4) 0.2368(3) 0.3654(3) 0.0324(9) Uani d 1 . .
C C23 0.3658(10) 0.1945(11) 0.2343(10) 0.040(2) Uani d 0.526(12) B 1
H H23A 0.355884 0.119007 0.268714 0.048 Uiso calc 0.526(12) B 1
H H23B 0.406677 0.177976 0.177690 0.048 Uiso calc 0.526(12) B 1
C C24 0.2319(10) 0.2520(12) 0.1868(11) 0.058(2) Uani d 0.526(12) B 1
H H24A 0.243520 0.331157 0.161230 0.088 Uiso calc 0.526(12) B 1
H H24B 0.186810 0.257710 0.241208 0.088 Uiso calc 0.526(12) B 1
H H24C 0.179278 0.204217 0.127370 0.088 Uiso calc 0.526(12) B 1
C C23A 0.3757(11) 0.2112(15) 0.2169(10) 0.040(2) Uani d 0.474(12) B 2
H H23C 0.417236 0.134334 0.211744 0.048 Uiso calc 0.474(12) B 2
H H23D 0.368740 0.257769 0.152071 0.048 Uiso calc 0.474(12) B 2
C C24A 0.2418(12) 0.1949(14) 0.2341(12) 0.058(2) Uani d 0.474(12) B 2
H H24D 0.206690 0.271934 0.245321 0.088 Uiso calc 0.474(12) B 2
H H24E 0.251091 0.145121 0.296619 0.088 Uiso calc 0.474(12) B 2
H H24F 0.181707 0.157156 0.171493 0.088 Uiso calc 0.474(12) B 2
C C25 0.4624(4) 0.4050(3) 0.5260(3) 0.0283(8) Uani d 1 . .
H H25A 0.405925 0.337290 0.493872 0.034 Uiso calc 1 . .
H H25B 0.406843 0.476623 0.512948 0.034 Uiso calc 1 . .
C C26 0.5177(4) 0.3856(4) 0.6440(3) 0.0337(9) Uani d 1 . .
C C27 0.4571(5) 0.3598(6) 0.8008(4) 0.0537(13) Uani d 1 . .
H H27A 0.514494 0.426712 0.833385 0.064 Uiso calc 1 . .
H H27B 0.504902 0.285421 0.825727 0.064 Uiso calc 1 . .
C C28 0.3319(6) 0.3635(6) 0.8307(5) 0.0665(18) Uani d 1 . .
H H28A 0.288818 0.439891 0.810204 0.100 Uiso calc 1 . .
H H28B 0.351927 0.352855 0.907560 0.100 Uiso calc 1 . .
H H28C 0.273308 0.300324 0.793714 0.100 Uiso calc 1 . .

loop_
_atom_site_aniso_label
_atom_site_aniso_U_11
_atom_site_aniso_U_22
_atom_site_aniso_U_33
_atom_site_aniso_U_12
_atom_site_aniso_U_13
_atom_site_aniso_U_23
S1 0.0278(4) 0.0230(4) 0.0258(4) -0.0039(4) 0.0123(3) -0.0033(4)
O4 0.0294(13) 0.0345(13) 0.0293(11) -0.0110(13) 0.0093(10) -0.0042(12)
O5 0.0490(18) 0.0239(13) 0.0383(15) 0.0003(12) 0.0263(14) -0.0012(11)
O6 0.0490(18) 0.0275(15) 0.057(2) 0.0010(13) 0.0278(15) -0.0112(13)
O7 0.0382(17) 0.0319(15) 0.0413(16) -0.0013(12) 0.0123(13) -0.0134(12)
O8 0.0308(18) 0.079(3) 0.0393(17) -0.0068(16) 0.0117(14) -0.0076(16)
O9 0.0353(17) 0.0540(19) 0.0361(16) -0.0125(14) 0.0186(13) -0.0095(14)
N3 0.0320(18) 0.0217(15) 0.0363(17) -0.0046(12) 0.0202(14) -0.0060(13)
Cl1 0.0236(5) 0.053(6) 0.0403(5) 0.0055(13) 0.0156(4) 0.0047(14)
O1 0.037(2) 0.062(4) 0.029(2) 0.000(3) 0.0123(17) 0.004(2)
O2 0.0313(18) 0.052(3) 0.034(3) 0.001(2) 0.020(2) 0.000(2)
O3 0.052(3) 0.087(4) 0.047(3) 0.003(3) 0.039(2) 0.005(3)
N1 0.0309(10) 0.0318(10) 0.0317(10) 0.0006(4) 0.0097(5) -0.0010(4)
N2 0.025(2) 0.068(3) 0.0295(17) 0.0047(19) 0.0131(15) -0.008(2)
C1 0.018(3) 0.035(2) 0.033(2) -0.0011(16) 0.0099(19) -0.0027(17)
C2 0.0267(19) 0.036(3) 0.0322(18) 0.000(3) 0.0094(16) 0.002(2)
C3 0.028(2) 0.040(4) 0.036(2) -0.001(3) 0.0118(18) -0.005(3)
C4 0.027(3) 0.050(3) 0.033(3) 0.007(3) 0.007(2) 0.004(2)
C5 0.038(3) 0.043(3) 0.048(3) 0.009(3) 0.014(3) 0.004(2)
C6 0.029(3) 0.033(3) 0.035(3) 0.002(2) 0.013(3) -0.007(2)
C7 0.039(3) 0.033(2) 0.044(3) 0.001(2) 0.015(3) -0.007(3)
C8 0.031(3) 0.040(3) 0.032(3) 0.005(2) 0.010(2) -0.007(2)
C9 0.048(4) 0.049(4) 0.048(4) -0.010(3) 0.012(3) -0.016(3)
C10 0.032(3) 0.080(4) 0.028(3) -0.015(3) 0.010(2) -0.020(3)
C11 0.031(3) 0.049(3) 0.032(3) 0.016(2) 0.018(2) 0.005(3)
C12 0.048(3) 0.058(3) 0.048(4) -0.007(3) 0.024(3) 0.002(3)
C13 0.044(4) 0.056(4) 0.066(5) -0.014(3) 0.014(4) -0.010(4)
C14 0.0283(19) 0.030(3) 0.0235(17) 0.001(3) 0.0083(15) -0.004(3)
C15 0.0245(18) 0.022(3) 0.0281(16) 0.001(2) 0.0110(14) -0.004(2)
C16 0.0214(16) 0.021(3) 0.0282(15) 0.002(2) 0.0106(13) -0.003(2)
C17 0.0230(16) 0.017(3) 0.0243(14) 0.0040(19) 0.0084(12) 0.0019(17)
C18 0.0267(17) 0.025(3) 0.0336(16) 0.004(2) 0.0128(14) 0.002(2)
C19 0.0247(18) 0.035(4) 0.0331(18) 0.002(3) 0.0071(15) 0.000(3)
C20 0.032(2) 0.032(3) 0.0252(17) 0.001(3) 0.0074(16) -0.002(3)
Cl1A 0.0236(5) 0.053(6) 0.0403(5) 0.0055(13) 0.0156(4) 0.0047(14)
O1A 0.037(2) 0.062(4) 0.029(2) 0.000(3) 0.0123(17) 0.004(2)
O2A 0.0313(18) 0.052(3) 0.034(3) 0.001(2) 0.020(2) 0.000(2)
O3A 0.052(3) 0.087(4) 0.047(3) 0.003(3) 0.039(2) 0.005(3)
N1A 0.0309(10) 0.0318(10) 0.0317(10) 0.0006(4) 0.0097(5) -0.0010(4)
N2A 0.025(2) 0.068(3) 0.0295(17) 0.0047(19) 0.0131(15) -0.008(2)
C1A 0.018(3) 0.035(2) 0.033(2) -0.0011(16) 0.0099(19) -0.0027(17)
C2A 0.0267(19) 0.036(3) 0.0322(18) 0.000(3) 0.0094(16) 0.002(2)
C3A 0.028(2) 0.040(4) 0.036(2) -0.001(3) 0.0118(18) -0.005(3)
C4A 0.027(3) 0.050(3) 0.033(3) 0.007(3) 0.007(2) 0.004(2)
C5A 0.038(3) 0.043(3) 0.048(3) 0.009(3) 0.014(3) 0.004(2)
C6A 0.029(3) 0.033(3) 0.035(3) 0.002(2) 0.013(3) -0.007(2)
C7A 0.039(3) 0.033(2) 0.044(3) 0.001(2) 0.015(3) -0.007(3)
C8A 0.031(3) 0.040(3) 0.032(3) 0.005(2) 0.010(2) -0.007(2)
C9A 0.048(4) 0.049(4) 0.048(4) -0.010(3) 0.012(3) -0.016(3)
C10A 0.032(3) 0.080(4) 0.028(3) -0.015(3) 0.010(2) -0.020(3)
C11A 0.031(3) 0.049(3) 0.032(3) 0.016(2) 0.018(2) 0.005(3)
C12A 0.048(3) 0.058(3) 0.048(4) -0.007(3) 0.024(3) 0.002(3)
C13A 0.044(4) 0.056(4) 0.066(5) -0.014(3) 0.014(4) -0.010(4)
C14A 0.0283(19) 0.030(3) 0.0235(17) 0.001(3) 0.0083(15) -0.004(3)
C15A 0.0245(18) 0.022(3) 0.0281(16) 0.001(2) 0.0110(14) -0.004(2)
C16A 0.0214(16) 0.021(3) 0.0282(15) 0.002(2) 0.0106(13) -0.003(2)
C17A 0.0230(16) 0.017(3) 0.0243(14) 0.0040(19) 0.0084(12) 0.0019(17)
C18A 0.0267(17) 0.025(3) 0.0336(16) 0.004(2) 0.0128(14) 0.002(2)
C19A 0.0247(18) 0.035(4) 0.0331(18) 0.002(3) 0.0071(15) 0.000(3)
C20A 0.032(2) 0.032(3) 0.0252(17) 0.001(3) 0.0074(16) -0.002(3)
C21 0.031(2) 0.0236(17) 0.038(2) -0.0001(14) 0.0149(16) -0.0050(14)
C22 0.035(2) 0.0268(18) 0.043(2) -0.0036(15) 0.0227(18) -0.0041(15)
C23 0.044(3) 0.039(3) 0.038(3) -0.005(2) 0.013(2) -0.010(3)
C24 0.041(3) 0.064(5) 0.065(5) -0.004(4) 0.008(4) -0.025(4)
C23A 0.044(3) 0.039(3) 0.038(3) -0.005(2) 0.013(2) -0.010(3)
C24A 0.041(3) 0.064(5) 0.065(5) -0.004(4) 0.008(4) -0.025(4)
C25 0.027(2) 0.0231(18) 0.040(2) -0.0057(14) 0.0179(16) -0.0044(14)
C26 0.033(2) 0.033(2) 0.040(2) -0.0060(17) 0.0172(18) -0.0073(16)
C27 0.055(3) 0.075(4) 0.038(2) -0.025(3) 0.025(2) -0.018(2)
C28 0.079(4) 0.083(4) 0.057(3) -0.031(3) 0.049(3) -0.029(3)

loop_
_atom_type_symbol
_atom_type_description
_atom_type_scat_dispersion_real
_atom_type_scat_dispersion_imag
_atom_type_scat_source
C C 0.0033 0.0016 'International Tables Vol C Tables 4.2.6.8 and 6.1.1.4'
H H 0.0000 0.0000 'International Tables Vol C Tables 4.2.6.8 and 6.1.1.4'
Cl Cl 0.1484 0.1585 'International Tables Vol C Tables 4.2.6.8 and 6.1.1.4'
N N 0.0061 0.0033 'International Tables Vol C Tables 4.2.6.8 and 6.1.1.4'
O O 0.0106 0.0060 'International Tables Vol C Tables 4.2.6.8 and 6.1.1.4'
S S 0.1246 0.1234 'International Tables Vol C Tables 4.2.6.8 and 6.1.1.4'

loop_
_geom_angle_atom_site_label_1
_geom_angle_atom_site_label_2
_geom_angle_atom_site_label_3
_geom_angle_site_symmetry_1
_geom_angle_site_symmetry_3
_geom_angle
_geom_angle_publ_flag
O5 S1 O4 . . 119.78(18) ?
O5 S1 N3 . . 107.34(17) ?
O4 S1 N3 . . 109.32(18) ?
O5 S1 C17 . . 112.6(2) ?
O4 S1 C17 . . 104.8(2) ?
N3 S1 C17 . . 101.4(3) ?
O5 S1 C17A . . 105.0(3) ?
O4 S1 C17A . . 105.4(2) ?
N3 S1 C17A . . 109.7(3) ?
C22 O7 C23A . . 117.9(7) ?
C22 O7 C23 . . 116.5(6) ?
C26 O9 C27 . . 116.2(3) ?
C25 N3 C21 . . 119.3(3) ?
C25 N3 S1 . . 121.8(3) ?
C21 N3 S1 . . 118.7(2) ?
C11 O2 C12 . . 119.0(6) ?
N2 N1 C1 . . 118.0(4) ?
N2 N1 C8 . . 121.5(5) ?
C1 N1 C8 . . 107.6(5) ?
C14 N2 N1 . . 119.6(5) ?
C14 N2 C10 . . 116.8(5) ?
N1 N2 C10 . . 123.5(5) ?
C2 C1 C6 . . 122.3(5) ?
C2 C1 N1 . . 127.6(4) ?
C6 C1 N1 . . 110.0(5) ?
C1 C2 C3 . . 117.6(6) ?
C1 C2 H2 . . 121.2 ?
C3 C2 H2 . . 121.2 ?
C2 C3 C4 . . 118.5(7) ?
C2 C3 H3 . . 120.7 ?
C4 C3 H3 . . 120.7 ?
C5 C4 C3 . . 122.1(6) ?
C5 C4 H4 . . 118.9 ?
C3 C4 H4 . . 118.9 ?
C6 C5 C4 . . 118.6(7) ?
C6 C5 H5 . . 120.7 ?
C4 C5 H5 . . 120.7 ?
C5 C6 C1 . . 120.8(7) ?
C5 C6 C7 . . 129.8(6) ?
C1 C6 C7 . . 109.4(6) ?
C6 C7 C8 . . 103.8(5) ?
C6 C7 H7A . . 111.0 ?
C8 C7 H7A . . 111.0 ?
C6 C7 H7B . . 111.0 ?
C8 C7 H7B . . 111.0 ?
H7A C7 H7B . . 109.0 ?
C9 C8 N1 . . 111.7(6) ?
C9 C8 C7 . . 116.8(7) ?
N1 C8 C7 . . 102.8(5) ?
C9 C8 H8 . . 108.4 ?
N1 C8 H8 . . 108.4 ?
C7 C8 H8 . . 108.4 ?
C8 C9 H9A . . 109.5 ?
C8 C9 H9B . . 109.5 ?
H9A C9 H9B . . 109.5 ?
C8 C9 H9C . . 109.5 ?
H9A C9 H9C . . 109.5 ?
H9B C9 H9C . . 109.5 ?
C11 C10 N2 . . 124.7(7) ?
C11 C10 H10A . . 106.2 ?
N2 C10 H10A . . 106.2 ?
C11 C10 H10B . . 106.2 ?
N2 C10 H10B . . 106.2 ?
H10A C10 H10B . . 106.4 ?
O3 C11 O2 . . 118.3(7) ?
O3 C11 C10 . . 125.2(8) ?
O2 C11 C10 . . 114.5(5) ?
O2 C12 C13 . . 107.3(7) ?
O2 C12 H12A . . 110.3 ?
C13 C12 H12A . . 110.3 ?
O2 C12 H12B . . 110.3 ?
C13 C12 H12B . . 110.3 ?
H12A C12 H12B . . 108.5 ?
C12 C13 H13A . . 109.5 ?
C12 C13 H13B . . 109.5 ?
H13A C13 H13B . . 109.5 ?
C12 C13 H13C . . 109.5 ?
H13A C13 H13C . . 109.5 ?
H13B C13 H13C . . 109.5 ?
O1 C14 N2 . . 119.5(5) ?
O1 C14 C15 . . 119.3(5) ?
N2 C14 C15 . . 120.8(5) ?
C16 C15 C20 . . 120.0 ?
C16 C15 C14 . . 122.1(3) ?
C20 C15 C14 . . 117.9(3) ?
C17 C16 C15 . . 120.0 ?
C17 C16 H16 . . 120.0 ?
C15 C16 H16 . . 120.0 ?
C16 C17 C18 . . 120.0 ?
C16 C17 S1 . . 116.6(3) ?
C18 C17 S1 . . 123.4(3) ?
C17 C18 C19 . . 120.0 ?
C17 C18 Cl1 . . 122.3(2) ?
C19 C18 Cl1 . . 117.7(2) ?
C20 C19 C18 . . 120.0 ?
C20 C19 H19 . . 120.0 ?
C18 C19 H19 . . 120.0 ?
C19 C20 C15 . . 120.0 ?
C19 C20 H20 . . 120.0 ?
C15 C20 H20 . . 120.0 ?
C11A O2A C12A . . 117.3(7) ?
C1A N1A N2A . . 115.3(5) ?
C1A N1A C8A . . 105.9(5) ?
N2A N1A C8A . . 112.7(5) ?
C14A N2A N1A . . 121.3(5) ?
C14A N2A C10A . . 118.6(5) ?
N1A N2A C10A . . 110.5(5) ?
C2A C1A C6A . . 122.2(6) ?
C2A C1A N1A . . 128.4(5) ?
C6A C1A N1A . . 109.1(5) ?
C1A C2A C3A . . 118.1(6) ?
C1A C2A H2A . . 120.9 ?
C3A C2A H2A . . 120.9 ?
C2A C3A C4A . . 118.1(7) ?
C2A C3A H3A . . 121.0 ?
C4A C3A H3A . . 121.0 ?
C5A C4A C3A . . 121.9(7) ?
C5A C4A H4A . . 119.1 ?
C3A C4A H4A . . 119.1 ?
C6A C5A C4A . . 119.3(7) ?
C6A C5A H5A . . 120.4 ?
C4A C5A H5A . . 120.4 ?
C5A C6A C1A . . 120.3(7) ?
C5A C6A C7A . . 130.4(7) ?
C1A C6A C7A . . 109.1(6) ?
C6A C7A C8A . . 103.2(5) ?
C6A C7A H7C . . 111.1 ?
C8A C7A H7C . . 111.1 ?
C6A C7A H7D . . 111.1 ?
C8A C7A H7D . . 111.1 ?
H7C C7A H7D . . 109.1 ?
C9A C8A C7A . . 118.0(7) ?
C9A C8A N1A . . 109.3(6) ?
C7A C8A N1A . . 100.5(5) ?
C9A C8A H8A . . 109.5 ?
C7A C8A H8A . . 109.5 ?
N1A C8A H8A . . 109.5 ?
C8A C9A H9D . . 109.5 ?
C8A C9A H9E . . 109.5 ?
H9D C9A H9E . . 109.5 ?
C8A C9A H9F . . 109.5 ?
H9D C9A H9F . . 109.5 ?
H9E C9A H9F . . 109.5 ?
C11A C10A N2A . . 111.1(6) ?
C11A C10A H10C . . 109.4 ?
N2A C10A H10C . . 109.4 ?
C11A C10A H10D . . 109.4 ?
N2A C10A H10D . . 109.4 ?
H10C C10A H10D . . 108.0 ?
O3A C11A O2A . . 123.3(9) ?
O3A C11A C10A . . 124.2(9) ?
O2A C11A C10A . . 110.7(5) ?
O2A C12A C13A . . 107.1(7) ?
O2A C12A H12C . . 110.3 ?
C13A C12A H12C . . 110.3 ?
O2A C12A H12D . . 110.3 ?
C13A C12A H12D . . 110.3 ?
H12C C12A H12D . . 108.6 ?
C12A C13A H13D . . 109.5 ?
C12A C13A H13E . . 109.5 ?
H13D C13A H13E . . 109.5 ?
C12A C13A H13F . . 109.5 ?
H13D C13A H13F . . 109.5 ?
H13E C13A H13F . . 109.5 ?
O1A C14A N2A . . 123.3(5) ?
O1A C14A C15A . . 120.4(6) ?
N2A C14A C15A . . 116.1(5) ?
C16A C15A C20A . . 120.0 ?
C16A C15A C14A . . 120.7(3) ?
C20A C15A C14A . . 119.2(3) ?
C15A C16A C17A . . 120.0 ?
C15A C16A H16A . . 120.0 ?
C17A C16A H16A . . 120.0 ?
C16A C17A C18A . . 120.0 ?
C16A C17A S1 . . 115.3(3) ?
C18A C17A S1 . . 124.6(3) ?
C19A C18A C17A . . 120.0 ?
C19A C18A Cl1A . . 117.7(3) ?
C17A C18A Cl1A . . 122.3(3) ?
C18A C19A C20A . . 120.0 ?
C18A C19A H19A . . 120.0 ?
C20A C19A H19A . . 120.0 ?
C19A C20A C15A . . 120.0 ?
C19A C20A H20A . . 120.0 ?
C15A C20A H20A . . 120.0 ?
N3 C21 C22 . . 115.5(3) ?
N3 C21 H21A . . 108.4 ?
C22 C21 H21A . . 108.4 ?
N3 C21 H21B . . 108.4 ?
C22 C21 H21B . . 108.4 ?
H21A C21 H21B . . 107.5 ?
O6 C22 O7 . . 125.1(4) ?
O6 C22 C21 . . 121.4(4) ?
O7 C22 C21 . . 113.5(3) ?
O7 C23 C24 . . 108.4(8) ?
O7 C23 H23A . . 110.0 ?
C24 C23 H23A . . 110.0 ?
O7 C23 H23B . . 110.0 ?
C24 C23 H23B . . 110.0 ?
H23A C23 H23B . . 108.4 ?
C23 C24 H24A . . 109.5 ?
C23 C24 H24B . . 109.5 ?
H24A C24 H24B . . 109.5 ?
C23 C24 H24C . . 109.5 ?
H24A C24 H24C . . 109.5 ?
H24B C24 H24C . . 109.5 ?
O7 C23A C24A . . 102.2(8) ?
O7 C23A H23C . . 111.3 ?
C24A C23A H23C . . 111.3 ?
O7 C23A H23D . . 111.3 ?
C24A C23A H23D . . 111.3 ?
H23C C23A H23D . . 109.2 ?
C23A C24A H24D . . 109.5 ?
C23A C24A H24E . . 109.5 ?
H24D C24A H24E . . 109.5 ?
C23A C24A H24F . . 109.5 ?
H24D C24A H24F . . 109.5 ?
H24E C24A H24F . . 109.5 ?
N3 C25 C26 . . 112.3(3) ?
N3 C25 H25A . . 109.1 ?
C26 C25 H25A . . 109.1 ?
N3 C25 H25B . . 109.1 ?
C26 C25 H25B . . 109.1 ?
H25A C25 H25B . . 107.9 ?
O8 C26 O9 . . 124.6(4) ?
O8 C26 C25 . . 125.6(4) ?
O9 C26 C25 . . 109.7(3) ?
O9 C27 C28 . . 106.9(4) ?
O9 C27 H27A . . 110.3 ?
C28 C27 H27A . . 110.3 ?
O9 C27 H27B . . 110.3 ?
C28 C27 H27B . . 110.3 ?
H27A C27 H27B . . 108.6 ?
C27 C28 H28A . . 109.5 ?
C27 C28 H28B . . 109.5 ?
H28A C28 H28B . . 109.5 ?
C27 C28 H28C . . 109.5 ?
H28A C28 H28C . . 109.5 ?
H28B C28 H28C . . 109.5 ?

loop_
_geom_bond_atom_site_label_1
_geom_bond_atom_site_label_2
_geom_bond_site_symmetry_2
_geom_bond_distance
_geom_bond_publ_flag
S1 O5 . 1.421(3) ?
S1 O4 . 1.424(3) ?
S1 N3 . 1.613(3) ?
S1 C17 . 1.784(3) ?
S1 C17A . 1.789(3) ?
O6 C22 . 1.213(5) ?
O7 C22 . 1.324(5) ?
O7 C23A . 1.462(6) ?
O7 C23 . 1.462(6) ?
O8 C26 . 1.184(5) ?
O9 C26 . 1.331(5) ?
O9 C27 . 1.454(6) ?
N3 C25 . 1.457(5) ?
N3 C21 . 1.463(5) ?
Cl1 C18 . 1.735(3) ?
O1 C14 . 1.223(7) ?
O2 C11 . 1.361(9) ?
O2 C12 . 1.463(10) ?
O3 C11 . 1.233(7) ?
N1 N2 . 1.403(6) ?
N1 C1 . 1.410(6) ?
N1 C8 . 1.517(7) ?
N2 C14 . 1.344(7) ?
N2 C10 . 1.518(7) ?
C1 C2 . 1.384(7) ?
C1 C6 . 1.388(7) ?
C2 C3 . 1.395(7) ?
C2 H2 . 0.9500 ?
C3 C4 . 1.429(11) ?
C3 H3 . 0.9500 ?
C4 C5 . 1.364(12) ?
C4 H4 . 0.9500 ?
C5 C6 . 1.358(11) ?
C5 H5 . 0.9500 ?
C6 C7 . 1.508(10) ?
C7 C8 . 1.522(11) ?
C7 H7A . 0.9900 ?
C7 H7B . 0.9900 ?
C8 C9 . 1.505(10) ?
C8 H8 . 1.0000 ?
C9 H9A . 0.9800 ?
C9 H9B . 0.9800 ?
C9 H9C . 0.9800 ?
C10 C11 . 1.431(11) ?
C10 H10A . 0.9900 ?
C10 H10B . 0.9900 ?
C12 C13 . 1.478(12) ?
C12 H12A . 0.9900 ?
C12 H12B . 0.9900 ?
C13 H13A . 0.9800 ?
C13 H13B . 0.9800 ?
C13 H13C . 0.9800 ?
C14 C15 . 1.515(5) ?
C15 C16 . 1.3900 ?
C15 C20 . 1.3900 ?
C16 C17 . 1.3900 ?
C16 H16 . 0.9500 ?
C17 C18 . 1.3900 ?
C18 C19 . 1.3900 ?
C19 C20 . 1.3900 ?
C19 H19 . 0.9500 ?
C20 H20 . 0.9500 ?
Cl1A C18A . 1.735(3) ?
O1A C14A . 1.221(7) ?
O2A C11A . 1.357(9) ?
O2A C12A . 1.461(10) ?
O3A C11A . 1.211(7) ?
N1A C1A . 1.414(7) ?
N1A N2A . 1.418(7) ?
N1A C8A . 1.535(7) ?
N2A C14A . 1.339(7) ?
N2A C10A . 1.538(7) ?
C1A C2A . 1.382(7) ?
C1A C6A . 1.388(7) ?
C2A C3A . 1.397(7) ?
C2A H2A . 0.9500 ?
C3A C4A . 1.432(12) ?
C3A H3A . 0.9500 ?
C4A C5A . 1.363(12) ?
C4A H4A . 0.9500 ?
C5A C6A . 1.355(11) ?
C5A H5A . 0.9500 ?
C6A C7A . 1.510(10) ?
C7A C8A . 1.520(11) ?
C7A H7C . 0.9900 ?
C7A H7D . 0.9900 ?
C8A C9A . 1.503(10) ?
C8A H8A . 1.0000 ?
C9A H9D . 0.9800 ?
C9A H9E . 0.9800 ?
C9A H9F . 0.9800 ?
C10A C11A . 1.433(11) ?
C10A H10C . 0.9900 ?
C10A H10D . 0.9900 ?
C12A C13A . 1.475(12) ?
C12A H12C . 0.9900 ?
C12A H12D . 0.9900 ?
C13A H13D . 0.9800 ?
C13A H13E . 0.9800 ?
C13A H13F . 0.9800 ?
C14A C15A . 1.520(5) ?
C15A C16A . 1.3900 ?
C15A C20A . 1.3900 ?
C16A C17A . 1.3900 ?
C16A H16A . 0.9500 ?
C17A C18A . 1.3900 ?
C18A C19A . 1.3900 ?
C19A C20A . 1.3900 ?
C19A H19A . 0.9500 ?
C20A H20A . 0.9500 ?
C21 C22 . 1.517(5) ?
C21 H21A . 0.9900 ?
C21 H21B . 0.9900 ?
C23 C24 . 1.526(11) ?
C23 H23A . 0.9900 ?
C23 H23B . 0.9900 ?
C24 H24A . 0.9800 ?
C24 H24B . 0.9800 ?
C24 H24C . 0.9800 ?
C23A C24A . 1.525(11) ?
C23A H23C . 0.9900 ?
C23A H23D . 0.9900 ?
C24A H24D . 0.9800 ?
C24A H24E . 0.9800 ?
C24A H24F . 0.9800 ?
C25 C26 . 1.508(6) ?
C25 H25A . 0.9900 ?
C25 H25B . 0.9900 ?
C27 C28 . 1.505(7) ?
C27 H27A . 0.9900 ?
C27 H27B . 0.9900 ?
C28 H28A . 0.9800 ?
C28 H28B . 0.9800 ?
C28 H28C . 0.9800 ?

loop_
_geom_hbond_atom_site_label_D
_geom_hbond_atom_site_label_H
_geom_hbond_atom_site_label_A
_geom_hbond_site_symmetry_A
_geom_hbond_distance_DH
_geom_hbond_distance_HA
_geom_hbond_distance_DA
_geom_hbond_angle_DHA
_geom_hbond_publ_flag
C2 H2 O2 . 0.95 2.37 3.198(13) 145 yes
C4 H4 O9 1_655 0.95 2.48 3.262(8) 139 y
C10 H10A Cl1 1_655 0.99 2.88 3.708(11) 141 yes
C24 H24A Cl1 . 0.98 2.86 3.51(2) 124 yes
C25 H25A O5 2_646 0.99 2.41 3.100(5) 126 yes
C27 H27B Cg4 2_646 0.99 2.92 3.742(7) 141 y

loop_
_geom_torsion_atom_site_label_1
_geom_torsion_atom_site_label_2
_geom_torsion_atom_site_label_3
_geom_torsion_atom_site_label_4
_geom_torsion_site_symmetry_1
_geom_torsion_site_symmetry_2
_geom_torsion_site_symmetry_3
_geom_torsion_site_symmetry_4
_geom_torsion
_geom_torsion_publ_flag
O5 S1 N3 C25 . . . . 3.4(3) ?
O4 S1 N3 C25 . . . . 134.7(3) ?
C17 S1 N3 C25 . . . . -114.9(3) ?
C17A S1 N3 C25 . . . . -110.1(4) ?
O5 S1 N3 C21 . . . . -171.8(3) ?
O4 S1 N3 C21 . . . . -40.4(3) ?
C17 S1 N3 C21 . . . . 69.9(4) ?
C17A S1 N3 C21 . . . . 74.7(4) ?
C1 N1 N2 C14 . . . . -125.3(8) ?
C8 N1 N2 C14 . . . . 98.0(8) ?
C1 N1 N2 C10 . . . . 56.6(11) ?
C8 N1 N2 C10 . . . . -80.0(9) ?
N2 N1 C1 C2 . . . . 24(2) ?
C8 N1 C1 C2 . . . . 166.5(17) ?
N2 N1 C1 C6 . . . . -159.4(8) ?
C8 N1 C1 C6 . . . . -17.3(11) ?
C6 C1 C2 C3 . . . . 2(3) ?
N1 C1 C2 C3 . . . . 177.6(14) ?
C1 C2 C3 C4 . . . . -2(3) ?
C2 C3 C4 C5 . . . . 1.9(18) ?
C3 C4 C5 C6 . . . . -1.7(14) ?
C4 C5 C6 C1 . . . . 1.5(15) ?
C4 C5 C6 C7 . . . . -178.3(8) ?
C2 C1 C6 C5 . . . . -2(2) ?
N1 C1 C6 C5 . . . . -178.1(9) ?
C2 C1 C6 C7 . . . . 178.3(16) ?
N1 C1 C6 C7 . . . . 1.8(12) ?
C5 C6 C7 C8 . . . . -166.1(9) ?
C1 C6 C7 C8 . . . . 14.1(10) ?
N2 N1 C8 C9 . . . . -68.4(8) ?
C1 N1 C8 C9 . . . . 151.1(8) ?
N2 N1 C8 C7 . . . . 165.6(6) ?
C1 N1 C8 C7 . . . . 25.1(8) ?
C6 C7 C8 C9 . . . . -145.6(7) ?
C6 C7 C8 N1 . . . . -22.9(7) ?
C14 N2 C10 C11 . . . . 54.6(11) ?
N1 N2 C10 C11 . . . . -127.3(7) ?
C12 O2 C11 O3 . . . . 1.3(12) ?
C12 O2 C11 C10 . . . . 166.1(8) ?
N2 C10 C11 O3 . . . . -156.4(8) ?
N2 C10 C11 O2 . . . . 40.0(10) ?
C11 O2 C12 C13 . . . . -164.7(8) ?
N1 N2 C14 O1 . . . . -162.5(7) ?
C10 N2 C14 O1 . . . . 15.7(11) ?
N1 N2 C14 C15 . . . . 24.8(10) ?
C10 N2 C14 C15 . . . . -157.0(7) ?
O1 C14 C15 C16 . . . . -143.7(6) ?
N2 C14 C15 C16 . . . . 29.1(9) ?
O1 C14 C15 C20 . . . . 35.0(9) ?
N2 C14 C15 C20 . . . . -152.3(6) ?
C20 C15 C16 C17 . . . . 0.0 ?
C14 C15 C16 C17 . . . . 178.6(6) ?
C15 C16 C17 C18 . . . . 0.0 ?
C15 C16 C17 S1 . . . . -179.3(5) ?
O5 S1 C17 C16 . . . . 134.0(3) ?
O4 S1 C17 C16 . . . . 2.2(4) ?
N3 S1 C17 C16 . . . . -111.6(3) ?
O5 S1 C17 C18 . . . . -45.2(4) ?
O4 S1 C17 C18 . . . . -177.1(3) ?
N3 S1 C17 C18 . . . . 69.2(4) ?
C16 C17 C18 C19 . . . . 0.0 ?
S1 C17 C18 C19 . . . . 179.2(5) ?
C16 C17 C18 Cl1 . . . . 179.8(8) ?
S1 C17 C18 Cl1 . . . . -1.0(8) ?
C17 C18 C19 C20 . . . . 0.0 ?
Cl1 C18 C19 C20 . . . . -179.8(8) ?
C18 C19 C20 C15 . . . . 0.0 ?
C16 C15 C20 C19 . . . . 0.0 ?
C14 C15 C20 C19 . . . . -178.7(6) ?
C1A N1A N2A C14A . . . . -135.0(9) ?
C8A N1A N2A C14A . . . . 103.1(8) ?
C1A N1A N2A C10A . . . . 79.2(10) ?
C8A N1A N2A C10A . . . . -42.7(8) ?
N2A N1A C1A C2A . . . . 35(2) ?
C8A N1A C1A C2A . . . . 160(2) ?
N2A N1A C1A C6A . . . . -150.5(9) ?
C8A N1A C1A C6A . . . . -25.1(12) ?
C6A C1A C2A C3A . . . . -3(3) ?
N1A C1A C2A C3A . . . . 171.0(16) ?
C1A C2A C3A C4A . . . . 2(3) ?
C2A C3A C4A C5A . . . . -2(2) ?
C3A C4A C5A C6A . . . . 2.7(18) ?
C4A C5A C6A C1A . . . . -3.8(17) ?
C4A C5A C6A C7A . . . . -178.2(10) ?
C2A C1A C6A C5A . . . . 4(2) ?
N1A C1A C6A C5A . . . . -171.0(10) ?
C2A C1A C6A C7A . . . . 179.6(19) ?
N1A C1A C6A C7A . . . . 4.6(14) ?
C5A C6A C7A C8A . . . . -167.4(10) ?
C1A C6A C7A C8A . . . . 17.7(12) ?
C6A C7A C8A C9A . . . . -149.1(7) ?
C6A C7A C8A N1A . . . . -30.5(8) ?
C1A N1A C8A C9A . . . . 159.4(9) ?
N2A N1A C8A C9A . . . . -73.6(8) ?
C1A N1A C8A C7A . . . . 34.5(8) ?
N2A N1A C8A C7A . . . . 161.6(6) ?
C14A N2A C10A C11A . . . . 76.9(10) ?
N1A N2A C10A C11A . . . . -136.3(7) ?
C12A O2A C11A O3A . . . . -8.4(14) ?
C12A O2A C11A C10A . . . . -173.8(9) ?
N2A C10A C11A O3A . . . . -157.4(9) ?
N2A C10A C11A O2A . . . . 7.9(11) ?
C11A O2A C12A C13A . . . . -171.3(10) ?
N1A N2A C14A O1A . . . . -161.4(9) ?
C10A N2A C14A O1A . . . . -18.3(13) ?
N1A N2A C14A C15A . . . . 22.1(11) ?
C10A N2A C14A C15A . . . . 165.3(7) ?
O1A C14A C15A C16A . . . . -139.4(8) ?
N2A C14A C15A C16A . . . . 37.2(10) ?
O1A C14A C15A C20A . . . . 39.4(11) ?
N2A C14A C15A C20A . . . . -144.1(6) ?
C20A C15A C16A C17A . . . . 0.0 ?
C14A C15A C16A C17A . . . . 178.7(7) ?
C15A C16A C17A C18A . . . . 0.0 ?
C15A C16A C17A S1 . . . . 176.6(6) ?
O5 S1 C17A C16A . . . . 133.4(4) ?
O4 S1 C17A C16A . . . . 6.0(5) ?
N3 S1 C17A C16A . . . . -111.6(4) ?
O5 S1 C17A C18A . . . . -50.2(5) ?
O4 S1 C17A C18A . . . . -177.6(4) ?
N3 S1 C17A C18A . . . . 64.8(5) ?
C16A C17A C18A C19A . . . . 0.0 ?
S1 C17A C18A C19A . . . . -176.2(6) ?
C16A C17A C18A Cl1A . . . . 179.1(10) ?
S1 C17A C18A Cl1A . . . . 2.9(10) ?
C17A C18A C19A C20A . . . . 0.0 ?
Cl1A C18A C19A C20A . . . . -179.2(10) ?
C18A C19A C20A C15A . . . . 0.0 ?
C16A C15A C20A C19A . . . . 0.0 ?
C14A C15A C20A C19A . . . . -178.7(7) ?
C25 N3 C21 C22 . . . . 78.8(4) ?
S1 N3 C21 C22 . . . . -105.9(4) ?
C23A O7 C22 O6 . . . . -5.5(10) ?
C23 O7 C22 O6 . . . . 9.4(9) ?
C23A O7 C22 C21 . . . . 176.0(9) ?
C23 O7 C22 C21 . . . . -169.2(8) ?
N3 C21 C22 O6 . . . . -179.2(4) ?
N3 C21 C22 O7 . . . . -0.5(5) ?
C22 O7 C23 C24 . . . . 177.1(10) ?
C22 O7 C23A C24A . . . . 131.8(11) ?
C21 N3 C25 C26 . . . . 74.6(4) ?
S1 N3 C25 C26 . . . . -100.5(3) ?
C27 O9 C26 O8 . . . . 4.1(7) ?
C27 O9 C26 C25 . . . . -173.5(4) ?
N3 C25 C26 O8 . . . . 5.9(6) ?
N3 C25 C26 O9 . . . . -176.5(3) ?
C26 O9 C27 C28 . . . . 168.9(4) ?
